data_7111254
loop_
_publ_author_name
'Wan, Shuang-Yi'
'Fan, Jian'
'Okamura, Taka-aki'
'Zhu, Hui-Fang'
'Ouyang, Xing-Mei'
'Sun, Wei-Yin'
'Ueyama, Norikazu'

_publ_section_title
;
 2D 4.82 Network with threefold parallel interpenetration from
 nanometer-sized tripodal ligand and lead(ii) nitrateElectronic
 supplementary information available: Fig. 1S. See
 http://www.rsc.org/suppdata/cc/b2/b207568g/
;
_journal_issue 21
_journal_name_full 'Chemical Communications'
_journal_page_first 2520
_journal_paper_doi 10.1039/b207568g
_journal_year 2002
_chemical_formula_moiety 'C34.67 H31.50 N11 O6.58 Pb '
_chemical_formula_sum 'C34.67 H31.5 N11 O6.58 Pb'
_chemical_formula_weight 914.73
_chemical_name_systematic
; 
[Pb(timpt)(NO3)](NO3)-0.417(Et2O)-0.167(H2O) 
;
_space_group_IT_number 15
_symmetry_cell_setting monoclinic
_symmetry_Int_Tables_number 15
_symmetry_space_group_name_Hall '-C 2yc'
_symmetry_space_group_name_H-M 'C 1 2/c 1'
_atom_sites_solution_hydrogens geom
_atom_sites_solution_primary direct
_atom_sites_solution_secondary difmap
_audit_creation_date 'Sat Sep  7 18:45:43 2002'
_audit_creation_method SHELXL-97
_cell_angle_alpha 90.00
_cell_angle_beta 116.0144(11)
_cell_angle_gamma 90.00
_cell_formula_units_Z 8
_cell_length_a 33.6859(7)
_cell_length_b 7.7447(2)
_cell_length_c 30.8578(10)
_cell_measurement_reflns_used 21554
_cell_measurement_temperature 200
_cell_measurement_theta_max 27.4
_cell_measurement_theta_min 1.3
_cell_volume 7234.8(3)
_computing_structure_refinement 'SHELXL-97 (Sheldrick, 1997)'
_computing_structure_solution 'SIR92 (Altomare, 1994)'
_diffrn_ambient_temperature 200
_diffrn_detector_area_resol_mean 10.00
_diffrn_measured_fraction_theta_full 0.979
_diffrn_measured_fraction_theta_max 0.979
_diffrn_measurement_device_type 'Rigaku RAXIS-RAPID Imaging Plate'
_diffrn_measurement_method \w
_diffrn_radiation_monochromator graphite
_diffrn_radiation_source 'fine-focus sealed tube'
_diffrn_radiation_type MoK\a
_diffrn_radiation_wavelength 0.71069
_diffrn_reflns_av_R_equivalents 0.1331
_diffrn_reflns_av_sigmaI/netI 0.1731
_diffrn_reflns_limit_h_max 43
_diffrn_reflns_limit_h_min -43
_diffrn_reflns_limit_k_max 9
_diffrn_reflns_limit_k_min -10
_diffrn_reflns_limit_l_max 40
_diffrn_reflns_limit_l_min -40
_diffrn_reflns_number 28746
_diffrn_reflns_theta_full 27.48
_diffrn_reflns_theta_max 27.48
_diffrn_reflns_theta_min 2.39
_exptl_absorpt_coefficient_mu 4.727
_exptl_absorpt_correction_T_max 0.910
_exptl_absorpt_correction_T_min 0.637
_exptl_absorpt_correction_type multi-scan
_exptl_absorpt_process_details '(Higashi, 1995)'
_exptl_crystal_colour colorless
_exptl_crystal_density_diffrn 1.680
_exptl_crystal_density_method 'not measured'
_exptl_crystal_description needle
_exptl_crystal_F_000 3609
_exptl_crystal_size_max 0.300
_exptl_crystal_size_mid 0.020
_exptl_crystal_size_min 0.02
_refine_diff_density_max 1.018
_refine_diff_density_min -1.067
_refine_diff_density_rms 0.146
_refine_ls_extinction_method none
_refine_ls_goodness_of_fit_ref 0.887
_refine_ls_hydrogen_treatment mixed
_refine_ls_matrix_type full
_refine_ls_number_parameters 488
_refine_ls_number_reflns 8120
_refine_ls_number_restraints 3
_refine_ls_restrained_S_all 0.889
_refine_ls_R_factor_all 0.1504
_refine_ls_R_factor_gt 0.0558
_refine_ls_shift/su_max 0.000
_refine_ls_shift/su_mean 0.000
_refine_ls_structure_factor_coef Fsqd
_refine_ls_weighting_details 'calc w=1/[\s^2^(Fo^2^)+(0.0351P)^2^+0.0000P] where P=(Fo^2^+2Fc^2^)/3'
_refine_ls_weighting_scheme calc
_refine_ls_wR_factor_gt 0.0871
_refine_ls_wR_factor_ref 0.1027
_reflns_number_gt 3918
_reflns_number_total 8120
_reflns_threshold_expression >2sigma(I)
_cod_data_source_file b207568gsup1.cif
_cod_data_source_block shelxl
_cod_original_formula_sum 'C34.67 H31.50 N11 O6.58 Pb'
_cod_database_code 7111254

loop_
_symmetry_equiv_pos_as_xyz
'x, y, z'
'-x, y, -z+1/2'
'x+1/2, y+1/2, z'
'-x+1/2, y+1/2, -z+1/2'
'-x, -y, -z'
'x, -y, z-1/2'
'-x+1/2, -y+1/2, -z'
'x+1/2, -y+1/2, z-1/2'

loop_
_atom_site_label
_atom_site_type_symbol
_atom_site_fract_x
_atom_site_fract_y
_atom_site_fract_z
_atom_site_U_iso_or_equiv
_atom_site_adp_type
_atom_site_occupancy
_atom_site_symmetry_multiplicity
_atom_site_calc_flag
_atom_site_refinement_flags
Pb1 Pb 0.073835(9) -0.21845(4) 0.162811(12) 0.04933(12) Uani 1 1 d .
O6 O 0.0000 -0.042(2) 0.2500 0.232(13) Uani 0.833(11) 2 d SPD
O7 O 0.1000(14) -0.087(6) 0.3400(16) 0.115(19) Uiso 0.167(11) 1 d P
O41 O 0.05176(18) -0.4860(7) 0.1097(2) 0.0651(17) Uani 1 1 d .
O42 O -0.00648(19) -0.4107(9) 0.1159(2) 0.085(2) Uani 1 1 d .
O43 O -0.0062(2) -0.6469(10) 0.0793(3) 0.102(3) Uani 1 1 d .
O51 O 0.1662(2) -0.8361(8) 0.2614(2) 0.0763(19) Uani 1 1 d .
O52 O 0.12288(18) -1.0547(8) 0.2491(2) 0.0698(17) Uani 1 1 d .
O53 O 0.12538(19) -0.9257(7) 0.1897(2) 0.0659(17) Uani 1 1 d .
N1 N 0.21354(18) 0.3903(7) -0.0490(2) 0.0358(15) Uani 1 1 d .
N2 N 0.28447(17) 0.5162(7) -0.0207(2) 0.0371(15) Uani 1 1 d .
N3 N 0.24514(18) 0.5276(7) 0.0276(2) 0.0349(14) Uani 1 1 d .
N4 N 0.0129(3) -0.5161(12) 0.1009(3) 0.066(2) Uani 1 1 d .
N5 N 0.1393(3) -0.9395(10) 0.2346(3) 0.058(2) Uani 1 1 d .
N11 N 0.05785(17) 0.1069(8) 0.0318(2) 0.0399(15) Uani 1 1 d .
N12 N 0.07165(19) -0.0951(9) 0.0847(2) 0.0484(17) Uani 1 1 d .
N21 N 0.20287(18) -0.4954(8) 0.1969(2) 0.0425(15) Uani 1 1 d .
N22 N 0.14303(18) -0.3321(7) 0.1736(2) 0.0438(16) Uani 1 1 d .
N31 N 0.0744(2) -0.5413(11) 0.2900(3) 0.064(2) Uani 1 1 d .
N32 N 0.0821(2) -0.4600(10) 0.2247(3) 0.062(2) Uani 1 1 d .
C1 C 0.2126(2) 0.4414(9) -0.0083(3) 0.0365(18) Uani 1 1 d .
C2 C 0.2502(2) 0.4309(8) -0.0537(3) 0.0375(18) Uani 1 1 d .
C3 C 0.2809(2) 0.5608(8) 0.0198(3) 0.0345(18) Uani 1 1 d .
C11 C 0.1716(2) 0.4003(9) -0.0031(3) 0.0378(18) Uani 1 1 d .
C12 C 0.1392(2) 0.3021(9) -0.0371(3) 0.0438(18) Uani 1 1 d .
H1 H 0.1431 0.2590 -0.0638 0.053 Uiso 1 1 calc R
C13 C 0.1008(2) 0.2648(9) -0.0332(3) 0.050(2) Uani 1 1 d .
H2 H 0.0787 0.1952 -0.0568 0.060 Uiso 1 1 calc R
C14 C 0.0948(2) 0.3294(9) 0.0056(3) 0.0389(18) Uani 1 1 d .
C15 C 0.1271(2) 0.4271(9) 0.0393(3) 0.045(2) Uani 1 1 d .
H3 H 0.1233 0.4695 0.0662 0.055 Uiso 1 1 calc R
C16 C 0.1657(2) 0.4661(9) 0.0352(3) 0.046(2) Uani 1 1 d .
H4 H 0.1877 0.5371 0.0585 0.055 Uiso 1 1 calc R
C17 C 0.0535(2) 0.2782(10) 0.0106(3) 0.0468(19) Uani 1 1 d .
H5 H 0.0479 0.3637 0.0311 0.056 Uiso 1 1 calc R
H6 H 0.0278 0.2794 -0.0216 0.056 Uiso 1 1 calc R
C18 C 0.0684(2) 0.0706(11) 0.0772(3) 0.052(2) Uani 1 1 d .
H7 H 0.0731 0.1546 0.1014 0.062 Uiso 1 1 calc R
C19 C 0.0626(2) -0.1685(11) 0.0416(3) 0.056(2) Uani 1 1 d .
H8 H 0.0623 -0.2890 0.0357 0.067 Uiso 1 1 calc R
C20 C 0.0541(2) -0.0440(11) 0.0087(3) 0.051(2) Uani 1 1 d .
H9 H 0.0468 -0.0591 -0.0245 0.062 Uiso 1 1 calc R
C21 C 0.2465(2) -0.8711(9) 0.0970(3) 0.0395(18) Uani 1 1 d .
C22 C 0.2807(2) -0.7826(11) 0.1323(3) 0.068(3) Uani 1 1 d .
H10 H 0.3074 -0.7691 0.1295 0.082 Uiso 1 1 calc R
C23 C 0.2776(2) -0.7125(12) 0.1717(3) 0.066(2) Uani 1 1 d .
H11 H 0.3019 -0.6522 0.1957 0.080 Uiso 1 1 calc R
C24 C 0.2386(2) -0.7315(9) 0.1759(3) 0.0464(19) Uani 1 1 d .
C25 C 0.2049(2) -0.8277(9) 0.1421(3) 0.045(2) Uani 1 1 d .
H12 H 0.1787 -0.8477 0.1458 0.054 Uiso 1 1 calc R
C26 C 0.2089(2) -0.8951(10) 0.1028(3) 0.048(2) Uani 1 1 d .
H13 H 0.1851 -0.9592 0.0793 0.058 Uiso 1 1 calc R
C27 C 0.2323(2) -0.6392(10) 0.2164(3) 0.052(2) Uani 1 1 d .
H14 H 0.2198 -0.7207 0.2319 0.062 Uiso 1 1 calc R
H15 H 0.2611 -0.5980 0.2412 0.062 Uiso 1 1 calc R
C28 C 0.1637(2) -0.4724(10) 0.1973(3) 0.049(2) Uani 1 1 d .
H16 H 0.1519 -0.5486 0.2129 0.059 Uiso 1 1 calc R
C29 C 0.1717(2) -0.2577(9) 0.1579(3) 0.051(2) Uani 1 1 d .
H17 H 0.1667 -0.1527 0.1404 0.062 Uiso 1 1 calc R
C30 C 0.2073(3) -0.3572(10) 0.1714(3) 0.050(2) Uani 1 1 d .
H18 H 0.2317 -0.3362 0.1645 0.061 Uiso 1 1 calc R
C31 C 0.1813(2) -0.8498(9) 0.4424(3) 0.0398(18) Uani 1 1 d .
C32 C 0.1836(2) -0.8019(10) 0.4003(3) 0.056(2) Uani 1 1 d .
H19 H 0.2085 -0.8343 0.3953 0.067 Uiso 1 1 calc R
C33 C 0.1494(3) -0.7057(11) 0.3649(3) 0.060(2) Uani 1 1 d .
H20 H 0.1509 -0.6721 0.3361 0.072 Uiso 1 1 calc R
C34 C 0.1131(2) -0.6606(10) 0.3729(3) 0.056(2) Uani 1 1 d .
C35 C 0.1111(2) -0.7149(10) 0.4142(3) 0.055(2) Uani 1 1 d .
H21 H 0.0856 -0.6888 0.4187 0.066 Uiso 1 1 calc R
C36 C 0.1450(2) -0.8057(9) 0.4491(3) 0.0439(19) Uani 1 1 d .
H22 H 0.1433 -0.8382 0.4780 0.053 Uiso 1 1 calc R
C37 C 0.0767(3) -0.5448(13) 0.3369(3) 0.080(3) Uani 1 1 d .
H23 H 0.0479 -0.5847 0.3346 0.096 Uiso 1 1 calc R
H24 H 0.0814 -0.4256 0.3498 0.096 Uiso 1 1 calc R
C38 C 0.0892(3) -0.4190(11) 0.2692(4) 0.066(3) Uani 1 1 d .
H25 H 0.1031 -0.3150 0.2848 0.079 Uiso 1 1 calc R
C39 C 0.0635(3) -0.6197(13) 0.2161(4) 0.072(3) Uani 1 1 d .
H26 H 0.0552 -0.6847 0.1873 0.087 Uiso 1 1 calc R
C40 C 0.0587(3) -0.6721(12) 0.2570(4) 0.073(3) Uani 1 1 d .
H27 H 0.0467 -0.7786 0.2610 0.088 Uiso 1 1 calc R
C61 C 0.0153(6) -0.119(2) 0.2942(3) 0.28(2) Uani 0.833(11) 1 d PD
H28 H 0.0438 -0.1746 0.3010 0.334 Uiso 0.833(11) 1 calc PR
H29 H -0.0057 -0.2114 0.2922 0.334 Uiso 0.833(11) 1 calc PR
C62 C 0.0225(6) 0.0008(19) 0.3392(7) 0.38(3) Uani 0.833(11) 1 d PD
H30 H 0.0380 -0.0649 0.3691 0.452 Uiso 0.833(11) 1 calc PR
H31 H -0.0062 0.0388 0.3365 0.452 Uiso 0.833(11) 1 calc PR
H32 H 0.0402 0.1018 0.3395 0.452 Uiso 0.833(11) 1 calc PR

loop_
_atom_site_aniso_label
_atom_site_aniso_U_11
_atom_site_aniso_U_22
_atom_site_aniso_U_33
_atom_site_aniso_U_23
_atom_site_aniso_U_13
_atom_site_aniso_U_12
Pb1 0.05313(18) 0.04561(18) 0.0540(2) 0.01347(19) 0.02785(14) 0.00722(17)
O6 0.107(12) 0.096(14) 0.36(3) 0.000 -0.021(15) 0.000
O41 0.054(4) 0.073(4) 0.081(5) -0.007(3) 0.040(4) -0.015(3)
O42 0.061(4) 0.108(6) 0.085(5) -0.013(4) 0.030(4) 0.007(4)
O43 0.068(5) 0.100(6) 0.146(7) -0.054(5) 0.055(5) -0.035(4)
O51 0.077(4) 0.067(5) 0.074(5) -0.002(4) 0.024(4) -0.018(3)
O52 0.074(4) 0.062(4) 0.077(5) 0.020(3) 0.036(4) -0.003(3)
O53 0.087(4) 0.053(4) 0.074(5) 0.000(3) 0.050(4) -0.008(3)
N1 0.042(4) 0.023(3) 0.039(4) -0.004(3) 0.015(3) -0.003(3)
N2 0.039(4) 0.035(4) 0.041(4) 0.002(3) 0.021(3) 0.005(3)
N3 0.044(4) 0.029(3) 0.035(4) 0.002(3) 0.020(3) 0.006(3)
N4 0.061(6) 0.085(7) 0.054(6) -0.001(4) 0.026(5) 0.010(5)
N5 0.076(6) 0.044(5) 0.057(6) 0.019(4) 0.031(5) 0.011(4)
N11 0.041(4) 0.032(4) 0.047(5) 0.005(4) 0.021(3) -0.002(3)
N12 0.054(4) 0.048(5) 0.041(5) 0.014(4) 0.018(3) 0.004(3)
N21 0.044(4) 0.044(4) 0.037(4) -0.003(3) 0.015(3) -0.001(3)
N22 0.050(4) 0.030(4) 0.056(4) 0.008(3) 0.027(3) 0.001(3)
N31 0.059(5) 0.077(6) 0.054(6) 0.018(5) 0.025(4) 0.012(4)
N32 0.064(5) 0.071(6) 0.062(6) 0.006(4) 0.037(4) -0.003(4)
C1 0.038(5) 0.032(5) 0.034(5) 0.009(4) 0.011(4) 0.010(3)
C2 0.037(5) 0.031(4) 0.042(5) -0.003(4) 0.014(4) 0.005(3)
C3 0.042(5) 0.016(4) 0.043(5) 0.005(3) 0.015(4) 0.006(3)
C11 0.031(4) 0.032(4) 0.047(5) 0.006(4) 0.014(4) 0.004(3)
C12 0.036(4) 0.051(5) 0.036(4) -0.006(4) 0.008(3) -0.005(4)
C13 0.043(4) 0.049(5) 0.051(5) -0.006(4) 0.015(4) -0.009(3)
C14 0.036(4) 0.043(5) 0.038(5) 0.009(4) 0.017(4) 0.008(3)
C15 0.053(5) 0.052(5) 0.039(5) 0.007(4) 0.027(4) 0.010(4)
C16 0.039(5) 0.053(5) 0.046(6) 0.000(4) 0.020(4) 0.001(3)
C17 0.038(4) 0.055(5) 0.042(5) 0.005(4) 0.013(4) 0.007(4)
C18 0.060(5) 0.046(6) 0.048(6) 0.015(4) 0.022(5) 0.005(4)
C19 0.048(5) 0.048(6) 0.072(7) -0.001(5) 0.026(5) 0.000(4)
C20 0.058(5) 0.049(6) 0.054(6) 0.001(5) 0.030(5) -0.003(4)
C21 0.036(5) 0.041(5) 0.039(5) -0.001(4) 0.014(4) 0.000(3)
C22 0.037(5) 0.101(7) 0.063(6) -0.028(6) 0.020(4) -0.003(5)
C23 0.036(5) 0.108(7) 0.056(6) -0.023(6) 0.021(4) -0.010(4)
C24 0.053(5) 0.046(5) 0.037(5) -0.008(4) 0.016(4) 0.009(4)
C25 0.051(5) 0.039(5) 0.060(6) 0.004(4) 0.037(4) -0.003(3)
C26 0.058(5) 0.053(5) 0.036(5) -0.015(4) 0.023(4) -0.015(4)
C27 0.049(5) 0.052(5) 0.043(5) 0.001(4) 0.009(4) 0.005(4)
C28 0.051(5) 0.043(5) 0.065(6) -0.002(4) 0.037(5) -0.007(4)
C29 0.053(5) 0.038(6) 0.063(6) 0.001(4) 0.026(4) -0.006(4)
C30 0.055(5) 0.047(5) 0.064(6) -0.012(4) 0.040(5) -0.007(4)
C31 0.052(5) 0.033(4) 0.037(5) 0.004(4) 0.022(4) 0.001(3)
C32 0.051(5) 0.065(6) 0.054(5) 0.007(5) 0.026(4) 0.013(4)
C33 0.076(6) 0.072(6) 0.045(5) 0.015(5) 0.037(5) 0.012(5)
C34 0.053(5) 0.068(6) 0.045(6) 0.011(4) 0.021(5) 0.016(4)
C35 0.044(5) 0.077(6) 0.045(5) 0.003(5) 0.021(4) 0.007(4)
C36 0.045(5) 0.046(5) 0.041(5) -0.003(4) 0.019(4) 0.002(4)
C37 0.103(8) 0.097(8) 0.053(7) 0.038(6) 0.046(6) 0.043(6)
C38 0.073(6) 0.053(6) 0.074(8) 0.017(6) 0.034(6) 0.004(4)
C39 0.061(6) 0.072(7) 0.074(8) 0.012(6) 0.020(5) 0.006(5)
C40 0.064(6) 0.065(7) 0.074(8) 0.028(6) 0.015(5) -0.004(5)
C61 0.36(4) 0.15(2) 0.55(6) 0.21(3) 0.41(4) 0.16(2)
C62 0.26(3) 0.120(18) 0.39(4) 0.16(2) -0.18(2) -0.153(19)

loop_
_atom_type_symbol
_atom_type_description
_atom_type_scat_dispersion_real
_atom_type_scat_dispersion_imag
_atom_type_scat_source
Pb Pb -3.3944 10.1111 'International Tables Vol C Tables 4.2.6.8 and 6.1.1.4'
O O 0.0106 0.0060 'International Tables Vol C Tables 4.2.6.8 and 6.1.1.4'
N N 0.0061 0.0033 'International Tables Vol C Tables 4.2.6.8 and 6.1.1.4'
C C 0.0033 0.0016 'International Tables Vol C Tables 4.2.6.8 and 6.1.1.4'
H H 0.0000 0.0000 'International Tables Vol C Tables 4.2.6.8 and 6.1.1.4'

loop_
_geom_angle_atom_site_label_1
_geom_angle_atom_site_label_2
_geom_angle_atom_site_label_3
_geom_angle
_geom_angle_site_symmetry_1
_geom_angle_site_symmetry_3
N22 Pb1 O41 77.28(19) . .
N22 Pb1 N12 83.8(2) . .
O41 Pb1 N12 79.5(2) . .
N22 Pb1 N32 81.3(2) . .
O41 Pb1 N32 78.1(2) . .
N12 Pb1 N32 155.3(2) . .
N22 Pb1 O52 84.21(19) . 1_565
O41 Pb1 O52 151.81(18) . 1_565
N12 Pb1 O52 119.7(2) . 1_565
N32 Pb1 O52 78.2(2) . 1_565
N22 Pb1 O53 79.19(17) . 1_565
O41 Pb1 O53 146.39(17) . 1_565
N12 Pb1 O53 74.4(2) . 1_565
N32 Pb1 O53 121.4(2) . 1_565
O52 Pb1 O53 45.33(17) 1_565 1_565
C61 O6 C61 128.3(18) 2 .
N4 O41 Pb1 106.0(5) . .
N5 O52 Pb1 99.0(5) . 1_545
N5 O53 Pb1 98.3(5) . 1_545
C1 N1 C2 115.9(6) . .
C2 N2 C3 115.7(6) . .
C1 N3 C3 114.6(6) . .
O43 N4 O41 121.7(8) . .
O43 N4 O42 120.2(8) . .
O41 N4 O42 118.1(8) . .
O51 N5 O52 123.1(8) . .
O51 N5 O53 119.9(8) . .
O52 N5 O53 116.8(8) . .
C18 N11 C20 107.3(7) . .
C18 N11 C17 126.8(7) . .
C20 N11 C17 125.8(7) . .
C18 N12 C19 106.1(7) . .
C18 N12 Pb1 120.0(6) . .
C19 N12 Pb1 132.0(6) . .
C28 N21 C30 104.9(6) . .
C28 N21 C27 126.9(7) . .
C30 N21 C27 128.1(6) . .
C28 N22 C29 104.9(6) . .
C28 N22 Pb1 128.9(5) . .
C29 N22 Pb1 126.1(5) . .
C38 N31 C40 105.5(8) . .
C38 N31 C37 129.2(9) . .
C40 N31 C37 125.2(9) . .
C38 N32 C39 106.3(8) . .
C38 N32 Pb1 120.1(6) . .
C39 N32 Pb1 128.3(7) . .
N1 C1 N3 125.2(6) . .
N1 C1 C11 116.4(6) . .
N3 C1 C11 118.4(7) . .
N2 C2 N1 124.3(7) . .
N2 C2 C21 117.9(6) . 7_545
N1 C2 C21 117.7(6) . 7_545
N3 C3 N2 124.2(6) . .
N3 C3 C31 118.7(7) . 4_565
N2 C3 C31 117.1(6) . 4_565
C12 C11 C16 119.9(6) . .
C12 C11 C1 120.0(7) . .
C16 C11 C1 120.1(7) . .
C11 C12 C13 120.8(7) . .
C11 C12 H1 119.6 . .
C13 C12 H1 119.6 . .
C12 C13 C14 119.7(7) . .
C12 C13 H2 120.1 . .
C14 C13 H2 120.1 . .
C15 C14 C13 119.3(7) . .
C15 C14 C17 121.9(7) . .
C13 C14 C17 118.7(6) . .
C14 C15 C16 121.0(7) . .
C14 C15 H3 119.5 . .
C16 C15 H3 119.5 . .
C11 C16 C15 119.2(7) . .
C11 C16 H4 120.4 . .
C15 C16 H4 120.4 . .
N11 C17 C14 111.5(5) . .
N11 C17 H5 109.3 . .
C14 C17 H5 109.3 . .
N11 C17 H6 109.3 . .
C14 C17 H6 109.3 . .
H5 C17 H6 108.0 . .
N12 C18 N11 111.2(8) . .
N12 C18 H7 124.4 . .
N11 C18 H7 124.4 . .
C20 C19 N12 108.9(7) . .
C20 C19 H8 125.5 . .
N12 C19 H8 125.5 . .
C19 C20 N11 106.5(8) . .
C19 C20 H9 126.7 . .
N11 C20 H9 126.7 . .
C26 C21 C22 117.7(7) . .
C26 C21 C2 121.4(7) . 7_545
C22 C21 C2 120.9(7) . 7_545
C21 C22 C23 122.6(7) . .
C21 C22 H10 118.7 . .
C23 C22 H10 118.7 . .
C22 C23 C24 118.8(7) . .
C22 C23 H11 120.6 . .
C24 C23 H11 120.6 . .
C25 C24 C23 119.3(7) . .
C25 C24 C27 120.3(7) . .
C23 C24 C27 120.3(7) . .
C24 C25 C26 120.3(7) . .
C24 C25 H12 119.9 . .
C26 C25 H12 119.9 . .
C21 C26 C25 121.1(7) . .
C21 C26 H13 119.4 . .
C25 C26 H13 119.4 . .
N21 C27 C24 109.7(6) . .
N21 C27 H14 109.7 . .
C24 C27 H14 109.7 . .
N21 C27 H15 109.7 . .
C24 C27 H15 109.7 . .
H14 C27 H15 108.2 . .
N22 C28 N21 112.7(7) . .
N22 C28 H16 123.7 . .
N21 C28 H16 123.7 . .
C30 C29 N22 108.8(7) . .
C30 C29 H17 125.6 . .
N22 C29 H17 125.6 . .
C29 C30 N21 108.7(7) . .
C29 C30 H18 125.7 . .
N21 C30 H18 125.7 . .
C36 C31 C32 119.8(7) . .
C36 C31 C3 121.2(7) . 4_535
C32 C31 C3 119.0(7) . 4_535
C31 C32 C33 120.4(7) . .
C31 C32 H19 119.8 . .
C33 C32 H19 119.8 . .
C34 C33 C32 118.7(7) . .
C34 C33 H20 120.6 . .
C32 C33 H20 120.6 . .
C35 C34 C33 119.4(7) . .
C35 C34 C37 120.2(7) . .
C33 C34 C37 120.4(8) . .
C36 C35 C34 121.7(7) . .
C36 C35 H21 119.1 . .
C34 C35 H21 119.1 . .
C35 C36 C31 119.9(7) . .
C35 C36 H22 120.1 . .
C31 C36 H22 120.1 . .
N31 C37 C34 114.7(7) . .
N31 C37 H23 108.6 . .
C34 C37 H23 108.6 . .
N31 C37 H24 108.6 . .
C34 C37 H24 108.6 . .
H23 C37 H24 107.6 . .
N32 C38 N31 112.7(8) . .
N32 C38 H25 123.6 . .
N31 C38 H25 123.6 . .
N32 C39 C40 108.2(9) . .
N32 C39 H26 125.9 . .
C40 C39 H26 125.9 . .
N31 C40 C39 107.2(8) . .
N31 C40 H27 126.4 . .
C39 C40 H27 126.4 . .
O6 C61 C62 117.6(15) . .
O6 C61 H28 107.9 . .
C62 C61 H28 107.9 . .
O6 C61 H29 107.9 . .
C62 C61 H29 107.9 . .
H28 C61 H29 107.2 . .
C61 C62 H30 109.5 . .
C61 C62 H31 109.5 . .
H30 C62 H31 109.5 . .
C61 C62 H32 109.5 . .
H30 C62 H32 109.5 . .
H31 C62 H32 109.5 . .

loop_
_geom_bond_atom_site_label_1
_geom_bond_atom_site_label_2
_geom_bond_distance
_geom_bond_site_symmetry_2
Pb1 N22 2.374(5) .
Pb1 O41 2.543(6) .
Pb1 N12 2.564(6) .
Pb1 N32 2.600(7) .
Pb1 O52 2.751(6) 1_565
Pb1 O53 2.753(5) 1_565
O6 C61 1.365(10) 2
O6 C61 1.365(10) .
O41 N4 1.237(8) .
O42 N4 1.254(8) .
O43 N4 1.228(9) .
O51 N5 1.221(8) .
O52 N5 1.234(8) .
O52 Pb1 2.751(6) 1_545
O53 N5 1.256(8) .
O53 Pb1 2.753(5) 1_545
N1 C1 1.330(8) .
N1 C2 1.343(8) .
N2 C2 1.332(8) .
N2 C3 1.355(8) .
N3 C1 1.345(8) .
N3 C3 1.350(8) .
N11 C18 1.317(9) .
N11 C20 1.345(9) .
N11 C17 1.458(9) .
N12 C18 1.300(9) .
N12 C19 1.351(9) .
N21 C28 1.338(8) .
N21 C30 1.374(9) .
N21 C27 1.436(9) .
N22 C28 1.324(9) .
N22 C29 1.381(9) .
N31 C38 1.356(10) .
N31 C40 1.368(11) .
N31 C37 1.418(10) .
N32 C38 1.322(10) .
N32 C39 1.359(10) .
C1 C11 1.495(9) .
C2 C21 1.461(9) 7_545
C3 C31 1.469(9) 4_565
C11 C12 1.366(9) .
C11 C16 1.378(9) .
C12 C13 1.380(9) .
C12 H1 0.9500 .
C13 C14 1.391(10) .
C13 H2 0.9500 .
C14 C15 1.360(9) .
C14 C17 1.519(9) .
C15 C16 1.395(9) .
C15 H3 0.9500 .
C16 H4 0.9500 .
C17 H5 0.9900 .
C17 H6 0.9900 .
C18 H7 0.9500 .
C19 C20 1.338(10) .
C19 H8 0.9500 .
C20 H9 0.9500 .
C21 C26 1.370(9) .
C21 C22 1.372(10) .
C21 C2 1.461(9) 7_545
C22 C23 1.375(11) .
C22 H10 0.9500 .
C23 C24 1.383(10) .
C23 H11 0.9500 .
C24 C25 1.378(10) .
C24 C27 1.534(10) .
C25 C26 1.380(9) .
C25 H12 0.9500 .
C26 H13 0.9500 .
C27 H14 0.9900 .
C27 H15 0.9900 .
C28 H16 0.9500 .
C29 C30 1.330(9) .
C29 H17 0.9500 .
C30 H18 0.9500 .
C31 C36 1.373(9) .
C31 C32 1.385(10) .
C31 C3 1.469(9) 4_535
C32 C33 1.405(10) .
C32 H19 0.9500 .
C33 C34 1.392(10) .
C33 H20 0.9500 .
C34 C35 1.372(10) .
C34 C37 1.532(10) .
C35 C36 1.371(10) .
C35 H21 0.9500 .
C36 H22 0.9500 .
C37 H23 0.9900 .
C37 H24 0.9900 .
C38 H25 0.9500 .
C39 C40 1.400(12) .
C39 H26 0.9500 .
C40 H27 0.9500 .
C61 C62 1.595(17) .
C61 H28 0.9900 .
C61 H29 0.9900 .
C62 H30 0.9800 .
C62 H31 0.9800 .
C62 H32 0.9800 .

loop_
_geom_torsion_atom_site_label_1
_geom_torsion_atom_site_label_2
_geom_torsion_atom_site_label_3
_geom_torsion_atom_site_label_4
_geom_torsion
_geom_torsion_site_symmetry_1
_geom_torsion_site_symmetry_4
N22 Pb1 O41 N4 164.0(5) . .
N12 Pb1 O41 N4 -110.1(5) . .
N32 Pb1 O41 N4 80.4(5) . .
O52 Pb1 O41 N4 113.8(5) 1_565 .
O53 Pb1 O41 N4 -149.4(5) 1_565 .
Pb1 O41 N4 O43 -173.6(7) . .
Pb1 O41 N4 O42 4.6(9) . .
Pb1 O52 N5 O51 -176.2(7) 1_545 .
Pb1 O52 N5 O53 7.6(7) 1_545 .
Pb1 O53 N5 O51 176.1(6) 1_545 .
Pb1 O53 N5 O52 -7.6(7) 1_545 .
N22 Pb1 N12 C18 -121.1(5) . .
O41 Pb1 N12 C18 160.7(6) . .
N32 Pb1 N12 C18 -174.1(5) . .
O52 Pb1 N12 C18 -41.4(6) 1_565 .
O53 Pb1 N12 C18 -40.7(5) 1_565 .
N22 Pb1 N12 C19 77.4(6) . .
O41 Pb1 N12 C19 -0.8(6) . .
N32 Pb1 N12 C19 24.5(9) . .
O52 Pb1 N12 C19 157.1(6) 1_565 .
O53 Pb1 N12 C19 157.9(7) 1_565 .
O41 Pb1 N22 C28 -71.5(7) . .
N12 Pb1 N22 C28 -152.1(7) . .
N32 Pb1 N22 C28 8.2(7) . .
O52 Pb1 N22 C28 87.1(7) 1_565 .
O53 Pb1 N22 C28 132.7(7) 1_565 .
O41 Pb1 N22 C29 112.0(6) . .
N12 Pb1 N22 C29 31.4(6) . .
N32 Pb1 N22 C29 -168.3(6) . .
O52 Pb1 N22 C29 -89.4(6) 1_565 .
O53 Pb1 N22 C29 -43.8(6) 1_565 .
N22 Pb1 N32 C38 110.5(6) . .
O41 Pb1 N32 C38 -170.8(6) . .
N12 Pb1 N32 C38 163.9(5) . .
O52 Pb1 N32 C38 24.6(6) 1_565 .
O53 Pb1 N32 C38 38.9(7) 1_565 .
N22 Pb1 N32 C39 -99.1(7) . .
O41 Pb1 N32 C39 -20.4(7) . .
N12 Pb1 N32 C39 -45.7(9) . .
O52 Pb1 N32 C39 175.0(7) 1_565 .
O53 Pb1 N32 C39 -170.7(6) 1_565 .
C2 N1 C1 N3 -0.4(10) . .
C2 N1 C1 C11 178.7(5) . .
C3 N3 C1 N1 -0.3(9) . .
C3 N3 C1 C11 -179.5(5) . .
C3 N2 C2 N1 0.7(9) . .
C3 N2 C2 C21 -176.6(6) . 7_545
C1 N1 C2 N2 0.2(10) . .
C1 N1 C2 C21 177.5(6) . 7_545
C1 N3 C3 N2 1.3(9) . .
C1 N3 C3 C31 -178.3(6) . 4_565
C2 N2 C3 N3 -1.5(9) . .
C2 N2 C3 C31 178.1(6) . 4_565
N1 C1 C11 C12 5.5(9) . .
N3 C1 C11 C12 -175.2(6) . .
N1 C1 C11 C16 -172.4(6) . .
N3 C1 C11 C16 6.9(9) . .
C16 C11 C12 C13 -1.3(11) . .
C1 C11 C12 C13 -179.2(6) . .
C11 C12 C13 C14 0.8(11) . .
C12 C13 C14 C15 -0.7(11) . .
C12 C13 C14 C17 -176.6(6) . .
C13 C14 C15 C16 1.2(11) . .
C17 C14 C15 C16 177.0(6) . .
C12 C11 C16 C15 1.8(11) . .
C1 C11 C16 C15 179.6(6) . .
C14 C15 C16 C11 -1.8(11) . .
C18 N11 C17 C14 98.7(8) . .
C20 N11 C17 C14 -77.5(8) . .
C15 C14 C17 N11 -95.8(8) . .
C13 C14 C17 N11 80.0(8) . .
C19 N12 C18 N11 0.0(8) . .
Pb1 N12 C18 N11 -165.8(4) . .
C20 N11 C18 N12 -0.1(8) . .
C17 N11 C18 N12 -176.8(6) . .
C18 N12 C19 C20 0.1(8) . .
Pb1 N12 C19 C20 163.5(5) . .
N12 C19 C20 N11 -0.2(8) . .
C18 N11 C20 C19 0.1(8) . .
C17 N11 C20 C19 176.9(6) . .
C26 C21 C22 C23 -2.6(13) . .
C2 C21 C22 C23 174.8(8) 7_545 .
C21 C22 C23 C24 -0.2(14) . .
C22 C23 C24 C25 3.5(13) . .
C22 C23 C24 C27 -173.5(8) . .
C23 C24 C25 C26 -4.1(11) . .
C27 C24 C25 C26 173.0(7) . .
C22 C21 C26 C25 2.0(12) . .
C2 C21 C26 C25 -175.4(7) 7_545 .
C24 C25 C26 C21 1.3(12) . .
C28 N21 C27 C24 118.5(8) . .
C30 N21 C27 C24 -57.4(10) . .
C25 C24 C27 N21 -71.5(9) . .
C23 C24 C27 N21 105.5(8) . .
C29 N22 C28 N21 -1.5(9) . .
Pb1 N22 C28 N21 -178.6(4) . .
C30 N21 C28 N22 0.7(9) . .
C27 N21 C28 N22 -175.9(7) . .
C28 N22 C29 C30 1.7(9) . .
Pb1 N22 C29 C30 178.9(5) . .
N22 C29 C30 N21 -1.3(9) . .
C28 N21 C30 C29 0.4(8) . .
C27 N21 C30 C29 176.9(7) . .
C36 C31 C32 C33 1.2(11) . .
C3 C31 C32 C33 -175.5(7) 4_535 .
C31 C32 C33 C34 -0.4(12) . .
C32 C33 C34 C35 -1.8(12) . .
C32 C33 C34 C37 175.5(8) . .
C33 C34 C35 C36 3.2(13) . .
C37 C34 C35 C36 -174.2(8) . .
C34 C35 C36 C31 -2.3(12) . .
C32 C31 C36 C35 0.1(11) . .
C3 C31 C36 C35 176.8(7) 4_535 .
C38 N31 C37 C34 -101.9(10) . .
C40 N31 C37 C34 73.6(11) . .
C35 C34 C37 N31 -161.2(8) . .
C33 C34 C37 N31 21.6(13) . .
C39 N32 C38 N31 -2.7(10) . .
Pb1 N32 C38 N31 153.5(5) . .
C40 N31 C38 N32 2.8(10) . .
C37 N31 C38 N32 178.9(7) . .
C38 N32 C39 C40 1.4(9) . .
Pb1 N32 C39 C40 -152.1(6) . .
C38 N31 C40 C39 -1.8(9) . .
C37 N31 C40 C39 -178.1(7) . .
N32 C39 C40 N31 0.3(10) . .
C61 O6 C61 C62 -168.6(19) 2 .
